data_7716335
loop_
_publ_author_name
'Kaplanai, Entzy'
'Tzouras, Nikolaos V.'
'Tsoureas, Nikolaos'
'Bracho Pozsoni, Nestor'
'Bhandary, Subhrajyoti'
'Van Hecke, Kristof'
'Nolan, Steven P.'
'Vougioukalakis, Georgios C.'

_publ_section_title
;
 Synthesis of N-heterocyclic carbene (NHC)-Au/Ag/Cu benzotriazolyl
 complexes and their catalytic activity in propargylamide
 cycloisomerization and carbonyl hydrosilylation reactions.
;
_journal_issue 26
_journal_name_full 'Dalton transactions (Cambridge, England : 2003)'
_journal_page_first 11001
_journal_page_last 11008
_journal_paper_doi 10.1039/d4dt01414f
_journal_volume 53
_journal_year 2024
_chemical_formula_moiety 'C33 H40 Cu N5'
_chemical_formula_sum 'C33 H40 Cu N5'
_chemical_formula_weight 570.24
_chemical_name_systematic 6a
_space_group_crystal_system triclinic
_space_group_IT_number 2
_space_group_name_Hall '-P 1'
_space_group_name_H-M_alt 'P -1'
_atom_sites_solution_hydrogens geom
_audit_creation_date 2024-02-19
_audit_creation_method
;
Olex2 1.5
(compiled 2023.08.24 svn.re1ec1418 for OlexSys, GUI svn.r6817)
;
_audit_update_record
;
2024-02-19 deposited with the CCDC.	2024-06-10 downloaded from the CCDC.
;
_cell_angle_alpha 68.805(2)
_cell_angle_beta 75.145(2)
_cell_angle_gamma 82.058(2)
_cell_formula_units_Z 2
_cell_length_a 10.7992(4)
_cell_length_b 12.5935(5)
_cell_length_c 12.9797(5)
_cell_measurement_reflns_used 6161
_cell_measurement_temperature 293.00
_cell_measurement_theta_max 72.099
_cell_measurement_theta_min 6.263
_cell_volume 1588.79(11)
_computing_cell_refinement 'SAINT V8.40B (Bruker AXS Inc, 2016)'
_computing_data_collection 'APEX4 (Bruker AXS Inc, 2021)'
_computing_data_reduction 'SAINT V8.40B (Bruker AXS Inc, 2016)'
_computing_molecular_graphics 'Olex2 1.5 (Dolomanov et al., 2009)'
_computing_publication_material 'Olex2 1.5 (Dolomanov et al., 2009)'
_computing_structure_refinement 'XL  (Sheldrick, 2008)'
_computing_structure_solution 'XT  (Sheldrick, 2015)'
_diffrn_ambient_temperature 293.00
_diffrn_measured_fraction_theta_full 0.990
_diffrn_measured_fraction_theta_max 0.988
_diffrn_measurement_device_type 'Bruker D8-Venture with Photon-III'
_diffrn_measurement_method '/f and /w scans'
_diffrn_radiation_type CuK\a
_diffrn_radiation_wavelength 1.54178
_diffrn_reflns_av_unetI/netI 0.0219
_diffrn_reflns_Laue_measured_fraction_full 0.990
_diffrn_reflns_Laue_measured_fraction_max 0.988
_diffrn_reflns_limit_h_max 13
_diffrn_reflns_limit_h_min -12
_diffrn_reflns_limit_k_max 15
_diffrn_reflns_limit_k_min -14
_diffrn_reflns_limit_l_max 16
_diffrn_reflns_limit_l_min 0
_diffrn_reflns_number 6191
_diffrn_reflns_point_group_measured_fraction_full 0.990
_diffrn_reflns_point_group_measured_fraction_max 0.988
_diffrn_reflns_theta_full 67.679
_diffrn_reflns_theta_max 72.222
_diffrn_reflns_theta_min 4.994
_exptl_absorpt_coefficient_mu 1.174
_exptl_absorpt_process_details
;
 TWINABS-2012/1 (Bruker,2012) was used for absorption correction.
 
For component 1:
 wR2(int) was 0.1423 before and 0.0611 after correction.
 
For component 2:
 wR2(int) was 0.1877 before and 0.0651 after correction.
 The Ratio of minimum to maximum transmission is 0.88.

Final HKLF 4 output contains 214307 reflections, Rint = 0.0449
 (155306 with I > 3sig(I), Rint = 0.0434)
;
_exptl_crystal_colour colourless
_exptl_crystal_colour_primary colourless
_exptl_crystal_density_diffrn 1.192
_exptl_crystal_description plate
_exptl_crystal_F_000 604
_exptl_crystal_recrystallization_method 'Re-crystallisation from solvent: CHCl3, n-pentane'
_exptl_crystal_size_max 0.22
_exptl_crystal_size_mid 0.11
_exptl_crystal_size_min 0.029
_refine_diff_density_max 0.220
_refine_diff_density_min -0.259
_refine_diff_density_rms 0.039
_refine_ls_extinction_method none
_refine_ls_goodness_of_fit_ref 1.048
_refine_ls_hydrogen_treatment constr
_refine_ls_matrix_type full
_refine_ls_number_parameters 416
_refine_ls_number_reflns 6191
_refine_ls_number_restraints 13
_refine_ls_restrained_S_all 1.052
_refine_ls_R_factor_all 0.0412
_refine_ls_R_factor_gt 0.0399
_refine_ls_shift/su_max 0.001
_refine_ls_shift/su_mean 0.000
_refine_ls_structure_factor_coef Fsqd
_refine_ls_weighting_details 'w=1/[\s^2^(Fo^2^)+(0.0816P)^2^+0.1589P] where P=(Fo^2^+2Fc^2^)/3'
_refine_ls_weighting_scheme calc
_refine_ls_wR_factor_gt 0.1214
_refine_ls_wR_factor_ref 0.1236
_reflns_Friedel_coverage 0.000
_reflns_number_gt 5908
_reflns_number_total 6191
_reflns_threshold_expression 'I > 2\s(I)'
_cod_data_source_file d4dt01414f2.cif
_cod_data_source_block 6a
_cod_depositor_comments 'Adding full bibliography for 7716334--7716337.cif.'
_cod_database_code 7716335
_shelx_shelxl_version_number 2019/1
_shelx_space_group_comment
;
The symmetry employed for this shelxl refinement is uniquely defined
by the following loop, which should always be used as a source of
symmetry information in preference to the above space-group names.
They are only intended as comments.
;
_shelx_estimated_absorpt_t_max 0.967
_shelx_estimated_absorpt_t_min 0.782
_olex2_refinement_description
;
1. Twinned data refinement
 Scales: 0.889(3)
 0.111(3)
2. Fixed Uiso
 At 1.2 times of:
  All C(H) groups, All C(H,H) groups
 At 1.5 times of:
  All C(H,H,H) groups
3. Restrained distances
 C23-C22 \\sim C24-C23
 with sigma of 0.02
4. Uiso/Uaniso restraints and constraints
Uanis(C22A) \\sim Ueq, Uanis(C22) \\sim Ueq: with sigma of 0.01 and sigma for
terminal atoms of 0.01
5. Others
 Sof(C5A)=Sof(C6A)=Sof(H6A)=Sof(C7A)=Sof(H7A)=Sof(C8A)=Sof(H8A)=Sof(C9A)=
 Sof(H9A)=1-FVAR(1)
 Sof(C5)=Sof(C9)=Sof(H9)=Sof(C8)=Sof(H8)=Sof(C6)=Sof(H6)=Sof(C7)=Sof(H7)=FVAR(1)
 Sof(H23A)=Sof(C22A)=Sof(H22D)=Sof(H22E)=Sof(H22F)=Sof(C24A)=Sof(H24D)=
 Sof(H24E)=Sof(H24F)=1-FVAR(2)
 Sof(H23)=Sof(C22)=Sof(H22A)=Sof(H22B)=Sof(H22C)=Sof(C24)=Sof(H24A)=Sof(H24B)=
 Sof(H24C)=FVAR(2)
6.a Ternary CH refined with riding coordinates:
 C23(H23), C23(H23A), C17(H17), C19(H19), C31(H31)
6.b Aromatic/amide H refined with riding coordinates:
 C3(H3), C2(H2), C6A(H6A), C7A(H7A), C8A(H8A), C9A(H9A), C12(H12), C27(H27),
 C14(H14), C29(H29), C9(H9), C28(H28), C13(H13), C8(H8), C6(H6), C7(H7)
6.c Fitted hexagon refined as free rotating group:
 C4(C5A,C6A,C7A,C8A,C9A)
6.d Idealised Me refined as rotating group:
 C33(H33A,H33B,H33C), C21(H21A,H21B,H21C), C20(H20A,H20B,H20C), C32(H32A,H32B,
 H32C), C22(H22A,H22B,H22C), C24(H24A,H24B,H24C), C22A(H22D,H22E,H22F),
 C24A(H24D,H24E,H24F), C18(H18A,H18B,H18C), C16(H16A,H16B,H16C)
;
_olex2_submission_special_instructions 'No special instructions were received'

loop_
_space_group_symop_operation_xyz
'x, y, z'
'-x, -y, -z'

loop_
_atom_site_label
_atom_site_type_symbol
_atom_site_fract_x
_atom_site_fract_y
_atom_site_fract_z
_atom_site_U_iso_or_equiv
_atom_site_adp_type
_atom_site_occupancy
_atom_site_site_symmetry_order
_atom_site_calc_flag
_atom_site_refinement_flags_posn
_atom_site_refinement_flags_adp
_atom_site_refinement_flags_occupancy
_atom_site_disorder_assembly
_atom_site_disorder_group
Cu1 Cu 0.44156(2) 0.27717(2) 0.30193(2) 0.06065(12) Uani 1 1 d . . . . .
N5 N 0.18818(11) 0.35599(10) 0.40413(9) 0.0540(3) Uani 1 1 d . . . . .
N4 N 0.18016(12) 0.27986(10) 0.28370(10) 0.0555(3) Uani 1 1 d . . . . .
N1 N 0.61655(13) 0.24352(12) 0.26350(12) 0.0655(3) Uani 1 1 d . . . . .
C10 C 0.22058(15) 0.22444(13) 0.20012(12) 0.0609(3) Uani 1 1 d . . . . .
C3 C 0.06065(14) 0.35970(14) 0.40085(13) 0.0639(4) Uani 1 1 d . . . . .
H3 H -0.008366 0.390176 0.442924 0.077 Uiso 1 1 calc R U . . .
C25 C 0.23447(14) 0.40285(13) 0.47262(12) 0.0586(3) Uani 1 1 d . . . . .
C26 C 0.27239(17) 0.51524(14) 0.42419(14) 0.0705(4) Uani 1 1 d . . . . .
N2 N 0.70151(16) 0.26041(16) 0.31511(16) 0.0853(4) Uani 1 1 d . . . . .
C1 C 0.26383(14) 0.30637(12) 0.33163(11) 0.0529(3) Uani 1 1 d . . . . .
C2 C 0.05493(15) 0.31123(15) 0.32581(13) 0.0653(4) Uani 1 1 d . . . . .
H2 H -0.018296 0.300810 0.306077 0.078 Uiso 1 1 calc R U . . .
C4 C 0.68297(16) 0.20286(12) 0.18075(13) 0.0614(3) Uani 1 1 d G . . . .
C5A C 0.8151(2) 0.1901(11) 0.1701(12) 0.064(4) Uani 0.28(3) 1 d G . P A 2
C6A C 0.8922(10) 0.1487(15) 0.0879(14) 0.076(3) Uani 0.28(3) 1 d G . P A 2
H6A H 0.980609 0.140177 0.080794 0.091 Uiso 0.28(3) 1 calc R U P A 2
C7A C 0.837(2) 0.1200(13) 0.0163(8) 0.089(6) Uani 0.28(3) 1 d G . P A 2
H7A H 0.888864 0.092308 -0.038751 0.106 Uiso 0.28(3) 1 calc R U P A 2
C8A C 0.705(2) 0.1328(14) 0.0269(11) 0.087(4) Uani 0.28(3) 1 d G . P A 2
H8A H 0.668365 0.113573 -0.021036 0.105 Uiso 0.28(3) 1 calc R U P A 2
C9A C 0.6280(13) 0.1742(11) 0.1091(11) 0.081(5) Uani 0.28(3) 1 d G . P A 2
H9A H 0.539608 0.182707 0.116225 0.097 Uiso 0.28(3) 1 calc R U P A 2
C15 C 0.23864(19) 0.10698(15) 0.23723(15) 0.0762(4) Uani 1 1 d . . . . .
C11 C 0.24098(18) 0.29192(16) 0.08496(13) 0.0722(4) Uani 1 1 d . . . . .
N3 N 0.81776(17) 0.23205(18) 0.26944(19) 0.0968(5) Uani 1 1 d . . . . .
C30 C 0.23650(18) 0.33538(16) 0.58440(14) 0.0744(4) Uani 1 1 d . . . . .
C5 C 0.8097(4) 0.1987(5) 0.1903(8) 0.0698(11) Uani 0.72(3) 1 d . . P A 1
C23 C 0.2750(2) 0.58462(15) 0.30158(17) 0.0828(5) Uani 1 1 d D . . . .
H23 H 0.231307 0.545896 0.268680 0.099 Uiso 0.321(16) 1 calc R U P B 1
H23A H 0.278272 0.529221 0.263791 0.099 Uiso 0.679(16) 1 calc R U P B 2
C12 C 0.2880(2) 0.2359(2) 0.00707(16) 0.0914(6) Uani 1 1 d . . . . .
H12 H 0.305436 0.278047 -0.069991 0.110 Uiso 1 1 calc R U . . .
C27 C 0.3071(2) 0.56115(19) 0.4952(2) 0.0938(6) Uani 1 1 d . . . . .
H27 H 0.332012 0.636027 0.466423 0.113 Uiso 1 1 calc R U . . .
C14 C 0.2849(3) 0.05672(18) 0.1533(2) 0.0969(6) Uani 1 1 d . . . . .
H14 H 0.299242 -0.022014 0.174668 0.116 Uiso 1 1 calc R U . . .
C29 C 0.2745(3) 0.3876(2) 0.64864(17) 0.1019(7) Uani 1 1 d . . . . .
H29 H 0.278832 0.345344 0.723135 0.122 Uiso 1 1 calc R U . . .
C9 C 0.6507(9) 0.1709(5) 0.0987(5) 0.0829(16) Uani 0.72(3) 1 d . . P A 1
H9 H 0.566279 0.173328 0.092682 0.099 Uiso 0.72(3) 1 calc R U P A 1
C17 C 0.2115(3) 0.03344(16) 0.36159(18) 0.0955(6) Uani 1 1 d . . . . .
H17 H 0.181881 0.084409 0.405863 0.115 Uiso 1 1 calc R U . . .
C28 C 0.3053(3) 0.4988(2) 0.6053(2) 0.1087(8) Uani 1 1 d . . . . .
H28 H 0.325391 0.532427 0.651668 0.130 Uiso 1 1 calc R U . . .
C19 C 0.2167(3) 0.41988(18) 0.04552(16) 0.0932(6) Uani 1 1 d . . . . .
H19 H 0.153144 0.438835 0.106115 0.112 Uiso 1 1 calc R U . . .
C13 C 0.3091(3) 0.1211(2) 0.04114(19) 0.1001(7) Uani 1 1 d . . . . .
H13 H 0.340454 0.085825 -0.012812 0.120 Uiso 1 1 calc R U . . .
C31 C 0.2057(3) 0.21003(19) 0.63177(17) 0.0977(7) Uani 1 1 d . . . . .
H31 H 0.149433 0.199375 0.588227 0.117 Uiso 1 1 calc R U . . .
C8 C 0.7505(14) 0.1361(7) 0.0285(6) 0.103(2) Uani 0.72(3) 1 d . . P A 1
H8 H 0.733630 0.113176 -0.026882 0.124 Uiso 0.72(3) 1 calc R U P A 1
C6 C 0.9119(8) 0.1635(7) 0.1146(11) 0.090(2) Uani 0.72(3) 1 d . . P A 1
H6 H 0.996866 0.161477 0.119039 0.108 Uiso 0.72(3) 1 calc R U P A 1
C7 C 0.8799(11) 0.1332(6) 0.0363(9) 0.104(3) Uani 0.72(3) 1 d . . P A 1
H7 H 0.944564 0.109422 -0.014694 0.125 Uiso 0.72(3) 1 calc R U P A 1
C33 C 0.1350(3) 0.1714(3) 0.7567(2) 0.1309(11) Uani 1 1 d . . . . .
H33A H 0.195560 0.156366 0.803597 0.196 Uiso 1 1 calc R U . . .
H33B H 0.091586 0.103217 0.774572 0.196 Uiso 1 1 calc R U . . .
H33C H 0.073429 0.230348 0.770151 0.196 Uiso 1 1 calc R U . . .
C21 C 0.3372(4) 0.4779(3) 0.0263(3) 0.1364(12) Uani 1 1 d . . . . .
H21A H 0.376063 0.442041 0.090129 0.205 Uiso 1 1 calc R U . . .
H21B H 0.316757 0.556856 0.017503 0.205 Uiso 1 1 calc R U . . .
H21C H 0.395848 0.471756 -0.040999 0.205 Uiso 1 1 calc R U . . .
C20 C 0.1617(4) 0.4654(3) -0.0625(2) 0.1460(13) Uani 1 1 d . . . . .
H20A H 0.230468 0.472968 -0.128068 0.219 Uiso 1 1 calc R U . . .
H20B H 0.118265 0.538503 -0.068211 0.219 Uiso 1 1 calc R U . . .
H20C H 0.102297 0.413064 -0.058207 0.219 Uiso 1 1 calc R U . . .
C32 C 0.3247(5) 0.1362(3) 0.6161(3) 0.1606(17) Uani 1 1 d . . . . .
H32A H 0.374132 0.166961 0.539915 0.241 Uiso 1 1 calc R U . . .
H32B H 0.301895 0.060505 0.629735 0.241 Uiso 1 1 calc R U . . .
H32C H 0.374616 0.133745 0.668449 0.241 Uiso 1 1 calc R U . . .
C22 C 0.2041(19) 0.7020(12) 0.3001(10) 0.121(5) Uani 0.321(16) 1 d D U P B 1
H22A H 0.261253 0.749746 0.307208 0.181 Uiso 0.321(16) 1 calc R U P B 1
H22B H 0.130512 0.690008 0.362287 0.181 Uiso 0.321(16) 1 calc R U P B 1
H22C H 0.177048 0.738433 0.230006 0.181 Uiso 0.321(16) 1 calc R U P B 1
C24 C 0.4113(15) 0.6014(14) 0.2384(11) 0.105(4) Uani 0.321(16) 1 d D . P B 1
H24A H 0.414073 0.649878 0.161380 0.157 Uiso 0.321(16) 1 calc R U P B 1
H24B H 0.453674 0.528930 0.239565 0.157 Uiso 0.321(16) 1 calc R U P B 1
H24C H 0.453795 0.636291 0.273671 0.157 Uiso 0.321(16) 1 calc R U P B 1
C22A C 0.1530(6) 0.6582(7) 0.2852(5) 0.123(2) Uani 0.679(16) 1 d . U P B 2
H22D H 0.146522 0.716494 0.318046 0.184 Uiso 0.679(16) 1 calc R U P B 2
H22E H 0.080164 0.611711 0.321583 0.184 Uiso 0.679(16) 1 calc R U P B 2
H22F H 0.155153 0.693004 0.205690 0.184 Uiso 0.679(16) 1 calc R U P B 2
C24A C 0.3933(8) 0.6542(9) 0.2391(7) 0.130(3) Uani 0.679(16) 1 d . . P B 2
H24D H 0.397731 0.681121 0.159028 0.194 Uiso 0.679(16) 1 calc R U P B 2
H24E H 0.468822 0.607219 0.254849 0.194 Uiso 0.679(16) 1 calc R U P B 2
H24F H 0.387897 0.718094 0.264057 0.194 Uiso 0.679(16) 1 calc R U P B 2
C18 C 0.1028(4) -0.0455(3) 0.3880(3) 0.1548(16) Uani 1 1 d . . . . .
H18A H 0.023501 -0.000960 0.382677 0.232 Uiso 1 1 calc R U . . .
H18B H 0.095558 -0.099790 0.463289 0.232 Uiso 1 1 calc R U . . .
H18C H 0.121234 -0.085041 0.334506 0.232 Uiso 1 1 calc R U . . .
C16 C 0.3324(4) -0.0314(3) 0.3955(3) 0.1526(14) Uani 1 1 d . . . . .
H16A H 0.365511 -0.080194 0.351338 0.229 Uiso 1 1 calc R U . . .
H16B H 0.312640 -0.076792 0.474486 0.229 Uiso 1 1 calc R U . . .
H16C H 0.395447 0.021653 0.381997 0.229 Uiso 1 1 calc R U . . .

loop_
_atom_site_aniso_label
_atom_site_aniso_U_11
_atom_site_aniso_U_22
_atom_site_aniso_U_33
_atom_site_aniso_U_23
_atom_site_aniso_U_13
_atom_site_aniso_U_12
Cu1 0.05469(16) 0.06947(18) 0.06233(17) -0.02853(12) -0.01200(11) -0.00304(10)
N5 0.0560(6) 0.0620(6) 0.0461(5) -0.0213(5) -0.0109(4) -0.0025(5)
N4 0.0581(6) 0.0632(6) 0.0488(6) -0.0215(5) -0.0102(5) -0.0109(5)
N1 0.0572(7) 0.0756(8) 0.0719(8) -0.0327(6) -0.0169(6) -0.0043(6)
C10 0.0651(8) 0.0697(8) 0.0552(7) -0.0285(6) -0.0089(6) -0.0156(6)
C3 0.0545(7) 0.0811(9) 0.0561(7) -0.0268(7) -0.0080(6) -0.0018(7)
C25 0.0621(8) 0.0683(8) 0.0519(7) -0.0291(6) -0.0131(6) -0.0003(6)
C26 0.0775(10) 0.0709(9) 0.0687(9) -0.0313(7) -0.0156(7) -0.0028(7)
N2 0.0761(9) 0.1061(11) 0.0947(11) -0.0509(9) -0.0295(8) -0.0070(8)
C1 0.0576(7) 0.0557(7) 0.0467(6) -0.0184(5) -0.0108(5) -0.0065(5)
C2 0.0556(8) 0.0828(10) 0.0598(8) -0.0245(7) -0.0124(6) -0.0119(7)
C4 0.0669(8) 0.0536(7) 0.0612(8) -0.0173(6) -0.0110(6) -0.0077(6)
C5A 0.070(7) 0.061(5) 0.061(5) -0.026(3) -0.006(4) 0.001(4)
C6A 0.071(5) 0.092(6) 0.073(8) -0.052(5) 0.001(5) 0.003(4)
C7A 0.118(12) 0.069(5) 0.067(5) -0.029(4) -0.001(8) 0.010(8)
C8A 0.115(10) 0.071(6) 0.084(7) -0.034(4) -0.030(6) 0.009(6)
C9A 0.092(7) 0.067(7) 0.075(8) -0.026(5) -0.004(5) -0.001(5)
C15 0.0917(12) 0.0719(9) 0.0705(9) -0.0317(8) -0.0097(8) -0.0173(8)
C11 0.0823(10) 0.0851(10) 0.0546(8) -0.0281(7) -0.0102(7) -0.0201(8)
N3 0.0656(9) 0.1192(14) 0.1200(14) -0.0481(12) -0.0319(9) -0.0094(9)
C30 0.0854(11) 0.0879(11) 0.0549(8) -0.0264(7) -0.0222(7) -0.0028(8)
C5 0.057(2) 0.069(2) 0.078(2) -0.0262(18) -0.0042(13) -0.0043(14)
C23 0.0999(13) 0.0657(9) 0.0760(10) -0.0182(8) -0.0146(9) -0.0083(9)
C12 0.1154(16) 0.1100(15) 0.0578(9) -0.0386(9) -0.0084(9) -0.0276(12)
C27 0.1135(16) 0.0863(12) 0.1004(14) -0.0486(11) -0.0256(12) -0.0163(11)
C14 0.1298(19) 0.0803(11) 0.0946(14) -0.0492(11) -0.0143(12) -0.0166(11)
C29 0.1332(19) 0.1247(18) 0.0642(10) -0.0392(11) -0.0372(11) -0.0115(14)
C9 0.111(3) 0.082(3) 0.067(3) -0.032(2) -0.026(2) -0.016(2)
C17 0.1356(19) 0.0645(9) 0.0768(11) -0.0212(8) -0.0074(11) -0.0133(10)
C28 0.137(2) 0.1298(19) 0.0915(14) -0.0648(14) -0.0336(13) -0.0223(16)
C19 0.1259(18) 0.0880(12) 0.0556(9) -0.0170(8) -0.0103(10) -0.0127(11)
C13 0.1285(19) 0.1086(15) 0.0809(12) -0.0595(12) -0.0060(12) -0.0208(13)
C31 0.1340(19) 0.0888(12) 0.0639(10) -0.0060(9) -0.0365(11) -0.0127(12)
C8 0.158(6) 0.088(3) 0.068(3) -0.037(2) -0.013(3) -0.018(4)
C6 0.081(3) 0.084(3) 0.093(4) -0.032(2) 0.000(2) -0.0011(19)
C7 0.130(5) 0.084(3) 0.080(4) -0.035(3) 0.018(4) -0.002(3)
C33 0.143(3) 0.132(2) 0.0819(15) 0.0035(15) -0.0180(15) -0.0166(18)
C21 0.185(3) 0.1008(17) 0.118(2) -0.0154(15) -0.029(2) -0.059(2)
C20 0.199(4) 0.140(3) 0.0927(18) -0.0240(17) -0.063(2) 0.022(2)
C32 0.220(4) 0.1010(19) 0.115(2) -0.0172(17) -0.012(2) 0.035(2)
C22 0.129(8) 0.099(6) 0.111(6) -0.025(4) -0.020(5) 0.026(5)
C24 0.125(8) 0.110(8) 0.068(4) -0.022(6) -0.002(4) -0.023(7)
C22A 0.114(3) 0.112(4) 0.110(3) 0.002(3) -0.033(2) 0.000(3)
C24A 0.111(4) 0.127(5) 0.114(4) -0.001(4) -0.007(3) -0.029(4)
C18 0.207(4) 0.1125(19) 0.127(2) -0.0451(17) 0.037(2) -0.079(2)
C16 0.201(4) 0.115(2) 0.112(2) -0.0072(18) -0.045(2) 0.019(2)

loop_
_atom_type_symbol
_atom_type_description
_atom_type_scat_dispersion_real
_atom_type_scat_dispersion_imag
_atom_type_scat_source
C C 0.0181 0.0091 'International Tables Vol C Tables 4.2.6.8 and 6.1.1.4'
H H 0.0000 0.0000 'International Tables Vol C Tables 4.2.6.8 and 6.1.1.4'
Cu Cu -1.9646 0.5888 'International Tables Vol C Tables 4.2.6.8 and 6.1.1.4'
N N 0.0311 0.0180 'International Tables Vol C Tables 4.2.6.8 and 6.1.1.4'

loop_
_geom_angle_atom_site_label_1
_geom_angle_atom_site_label_2
_geom_angle_atom_site_label_3
_geom_angle
_geom_angle_site_symmetry_1
_geom_angle_site_symmetry_3
_geom_angle_publ_flag
N1 Cu1 C1 175.29(5) . . ?
C3 N5 C25 124.24(12) . . ?
C1 N5 C3 111.07(12) . . ?
C1 N5 C25 124.65(12) . . ?
C1 N4 C10 122.54(12) . . ?
C1 N4 C2 111.84(12) . . ?
C2 N4 C10 125.61(12) . . ?
N2 N1 Cu1 123.49(12) . . ?
N2 N1 C4 107.60(14) . . ?
C4 N1 Cu1 128.88(11) . . ?
C15 C10 N4 118.34(13) . . ?
C15 C10 C11 122.99(15) . . ?
C11 C10 N4 118.67(14) . . ?
N5 C3 H3 126.3 . . ?
C2 C3 N5 107.31(14) . . ?
C2 C3 H3 126.3 . . ?
C26 C25 N5 118.03(13) . . ?
C30 C25 N5 118.83(14) . . ?
C30 C25 C26 123.12(15) . . ?
C25 C26 C23 122.08(15) . . ?
C27 C26 C25 116.68(17) . . ?
C27 C26 C23 121.24(17) . . ?
N3 N2 N1 110.51(16) . . ?
N5 C1 Cu1 129.83(11) . . ?
N5 C1 N4 103.81(12) . . ?
N4 C1 Cu1 126.35(11) . . ?
N4 C2 H2 127.0 . . ?
C3 C2 N4 105.96(13) . . ?
C3 C2 H2 127.0 . . ?
N1 C4 C5A 115.4(6) . . ?
N1 C4 C9A 124.6(6) . . ?
N1 C4 C5 102.8(5) . . ?
N1 C4 C9 135.0(4) . . ?
C5A C4 C9A 120.0 . . ?
C5 C4 C9 122.2(4) . . ?
C4 C5A N3 96.6(7) . . ?
C6A C5A C4 120.0 . . ?
C6A C5A N3 143.4(6) . . ?
C5A C6A H6A 120.0 . . ?
C5A C6A C7A 120.0 . . ?
C7A C6A H6A 120.0 . . ?
C6A C7A H7A 120.0 . . ?
C6A C7A C8A 120.0 . . ?
C8A C7A H7A 120.0 . . ?
C7A C8A H8A 120.0 . . ?
C7A C8A C9A 120.0 . . ?
C9A C8A H8A 120.0 . . ?
C4 C9A H9A 120.0 . . ?
C8A C9A C4 120.0 . . ?
C8A C9A H9A 120.0 . . ?
C10 C15 C14 116.62(17) . . ?
C10 C15 C17 123.10(16) . . ?
C14 C15 C17 120.27(18) . . ?
C10 C11 C19 122.48(15) . . ?
C12 C11 C10 116.84(18) . . ?
C12 C11 C19 120.67(17) . . ?
N2 N3 C5A 109.87(16) . . ?
C5 N3 N2 107.1(2) . . ?
C25 C30 C31 121.91(16) . . ?
C29 C30 C25 116.23(18) . . ?
C29 C30 C31 121.78(17) . . ?
C4 C5 C6 120.7(5) . . ?
N3 C5 C4 112.0(6) . . ?
N3 C5 C6 127.2(7) . . ?
C26 C23 H23 110.4 . . ?
C26 C23 H23A 105.8 . . ?
C26 C23 C22 106.5(5) . . ?
C26 C23 C22A 112.9(3) . . ?
C26 C23 C24A 114.8(4) . . ?
C22 C23 H23 110.4 . . ?
C24 C23 C26 108.7(6) . . ?
C24 C23 H23 110.4 . . ?
C24 C23 C22 110.2(7) . . ?
C22A C23 H23A 105.8 . . ?
C22A C23 C24A 111.0(4) . . ?
C24A C23 H23A 105.8 . . ?
C11 C12 H12 119.3 . . ?
C13 C12 C11 121.33(18) . . ?
C13 C12 H12 119.3 . . ?
C26 C27 H27 119.3 . . ?
C28 C27 C26 121.3(2) . . ?
C28 C27 H27 119.3 . . ?
C15 C14 H14 119.4 . . ?
C13 C14 C15 121.2(2) . . ?
C13 C14 H14 119.4 . . ?
C30 C29 H29 119.1 . . ?
C28 C29 C30 121.78(19) . . ?
C28 C29 H29 119.1 . . ?
C4 C9 H9 122.2 . . ?
C8 C9 C4 115.6(5) . . ?
C8 C9 H9 122.2 . . ?
C15 C17 H17 107.6 . . ?
C15 C17 C18 110.2(2) . . ?
C15 C17 C16 111.2(2) . . ?
C18 C17 H17 107.6 . . ?
C16 C17 H17 107.6 . . ?
C16 C17 C18 112.6(3) . . ?
C27 C28 C29 120.69(19) . . ?
C27 C28 H28 119.7 . . ?
C29 C28 H28 119.7 . . ?
C11 C19 H19 107.8 . . ?
C11 C19 C20 112.5(2) . . ?
C21 C19 C11 110.4(2) . . ?
C21 C19 H19 107.8 . . ?
C21 C19 C20 110.5(2) . . ?
C20 C19 H19 107.8 . . ?
C12 C13 C14 120.93(18) . . ?
C12 C13 H13 119.5 . . ?
C14 C13 H13 119.5 . . ?
C30 C31 H31 107.6 . . ?
C30 C31 C33 113.1(2) . . ?
C33 C31 H31 107.6 . . ?
C32 C31 C30 110.8(3) . . ?
C32 C31 H31 107.6 . . ?
C32 C31 C33 110.0(2) . . ?
C9 C8 H8 118.7 . . ?
C9 C8 C7 122.6(5) . . ?
C7 C8 H8 118.7 . . ?
C5 C6 H6 121.8 . . ?
C7 C6 C5 116.5(6) . . ?
C7 C6 H6 121.8 . . ?
C8 C7 H7 118.8 . . ?
C6 C7 C8 122.3(4) . . ?
C6 C7 H7 118.8 . . ?
C31 C33 H33A 109.5 . . ?
C31 C33 H33B 109.5 . . ?
C31 C33 H33C 109.5 . . ?
H33A C33 H33B 109.5 . . ?
H33A C33 H33C 109.5 . . ?
H33B C33 H33C 109.5 . . ?
C19 C21 H21A 109.5 . . ?
C19 C21 H21B 109.5 . . ?
C19 C21 H21C 109.5 . . ?
H21A C21 H21B 109.5 . . ?
H21A C21 H21C 109.5 . . ?
H21B C21 H21C 109.5 . . ?
C19 C20 H20A 109.5 . . ?
C19 C20 H20B 109.5 . . ?
C19 C20 H20C 109.5 . . ?
H20A C20 H20B 109.5 . . ?
H20A C20 H20C 109.5 . . ?
H20B C20 H20C 109.5 . . ?
C31 C32 H32A 109.5 . . ?
C31 C32 H32B 109.5 . . ?
C31 C32 H32C 109.5 . . ?
H32A C32 H32B 109.5 . . ?
H32A C32 H32C 109.5 . . ?
H32B C32 H32C 109.5 . . ?
C23 C22 H22A 109.5 . . ?
C23 C22 H22B 109.5 . . ?
C23 C22 H22C 109.5 . . ?
H22A C22 H22B 109.5 . . ?
H22A C22 H22C 109.5 . . ?
H22B C22 H22C 109.5 . . ?
C23 C24 H24A 109.5 . . ?
C23 C24 H24B 109.5 . . ?
C23 C24 H24C 109.5 . . ?
H24A C24 H24B 109.5 . . ?
H24A C24 H24C 109.5 . . ?
H24B C24 H24C 109.5 . . ?
C23 C22A H22D 109.5 . . ?
C23 C22A H22E 109.5 . . ?
C23 C22A H22F 109.5 . . ?
H22D C22A H22E 109.5 . . ?
H22D C22A H22F 109.5 . . ?
H22E C22A H22F 109.5 . . ?
C23 C24A H24D 109.5 . . ?
C23 C24A H24E 109.5 . . ?
C23 C24A H24F 109.5 . . ?
H24D C24A H24E 109.5 . . ?
H24D C24A H24F 109.5 . . ?
H24E C24A H24F 109.5 . . ?
C17 C18 H18A 109.5 . . ?
C17 C18 H18B 109.5 . . ?
C17 C18 H18C 109.5 . . ?
H18A C18 H18B 109.5 . . ?
H18A C18 H18C 109.5 . . ?
H18B C18 H18C 109.5 . . ?
C17 C16 H16A 109.5 . . ?
C17 C16 H16B 109.5 . . ?
C17 C16 H16C 109.5 . . ?
H16A C16 H16B 109.5 . . ?
H16A C16 H16C 109.5 . . ?
H16B C16 H16C 109.5 . . ?

loop_
_geom_bond_atom_site_label_1
_geom_bond_atom_site_label_2
_geom_bond_distance
_geom_bond_site_symmetry_2
_geom_bond_publ_flag
Cu1 N1 1.8568(14) . ?
Cu1 C1 1.8698(15) . ?
N5 C3 1.3826(19) . ?
N5 C25 1.4412(18) . ?
N5 C1 1.3540(18) . ?
N4 C10 1.4405(19) . ?
N4 C1 1.3552(18) . ?
N4 C2 1.383(2) . ?
N1 N2 1.345(2) . ?
N1 C4 1.353(2) . ?
C10 C15 1.383(2) . ?
C10 C11 1.403(2) . ?
C3 H3 0.9300 . ?
C3 C2 1.340(2) . ?
C25 C26 1.397(2) . ?
C25 C30 1.395(2) . ?
C26 C23 1.508(3) . ?
C26 C27 1.395(3) . ?
N2 N3 1.305(3) . ?
C2 H2 0.9300 . ?
C4 C5A 1.3900 . ?
C4 C9A 1.3900 . ?
C4 C5 1.397(4) . ?
C4 C9 1.399(4) . ?
C5A C6A 1.3900 . ?
C5A N3 1.567(14) . ?
C6A H6A 0.9300 . ?
C6A C7A 1.3900 . ?
C7A H7A 0.9300 . ?
C7A C8A 1.3900 . ?
C8A H8A 0.9300 . ?
C8A C9A 1.3900 . ?
C9A H9A 0.9300 . ?
C15 C14 1.403(3) . ?
C15 C17 1.517(3) . ?
C11 C12 1.390(3) . ?
C11 C19 1.511(3) . ?
N3 C5 1.269(10) . ?
C30 C29 1.394(3) . ?
C30 C31 1.523(3) . ?
C5 C6 1.415(7) . ?
C23 H23 0.9800 . ?
C23 H23A 0.9800 . ?
C23 C22 1.564(10) . ?
C23 C24 1.492(14) . ?
C23 C22A 1.518(5) . ?
C23 C24A 1.524(7) . ?
C12 H12 0.9300 . ?
C12 C13 1.354(3) . ?
C27 H27 0.9300 . ?
C27 C28 1.355(3) . ?
C14 H14 0.9300 . ?
C14 C13 1.362(3) . ?
C29 H29 0.9300 . ?
C29 C28 1.361(3) . ?
C9 H9 0.9300 . ?
C9 C8 1.356(8) . ?
C17 H17 0.9800 . ?
C17 C18 1.534(4) . ?
C17 C16 1.518(5) . ?
C28 H28 0.9300 . ?
C19 H19 0.9800 . ?
C19 C21 1.501(4) . ?
C19 C20 1.549(3) . ?
C13 H13 0.9300 . ?
C31 H31 0.9800 . ?
C31 C33 1.532(3) . ?
C31 C32 1.493(4) . ?
C8 H8 0.9300 . ?
C8 C7 1.421(9) . ?
C6 H6 0.9300 . ?
C6 C7 1.340(8) . ?
C7 H7 0.9300 . ?
C33 H33A 0.9600 . ?
C33 H33B 0.9600 . ?
C33 H33C 0.9600 . ?
C21 H21A 0.9600 . ?
C21 H21B 0.9600 . ?
C21 H21C 0.9600 . ?
C20 H20A 0.9600 . ?
C20 H20B 0.9600 . ?
C20 H20C 0.9600 . ?
C32 H32A 0.9600 . ?
C32 H32B 0.9600 . ?
C32 H32C 0.9600 . ?
C22 H22A 0.9600 . ?
C22 H22B 0.9600 . ?
C22 H22C 0.9600 . ?
C24 H24A 0.9600 . ?
C24 H24B 0.9600 . ?
C24 H24C 0.9600 . ?
C22A H22D 0.9600 . ?
C22A H22E 0.9600 . ?
C22A H22F 0.9600 . ?
C24A H24D 0.9600 . ?
C24A H24E 0.9600 . ?
C24A H24F 0.9600 . ?
C18 H18A 0.9600 . ?
C18 H18B 0.9600 . ?
C18 H18C 0.9600 . ?
C16 H16A 0.9600 . ?
C16 H16B 0.9600 . ?
C16 H16C 0.9600 . ?

loop_
_geom_torsion_atom_site_label_1
_geom_torsion_atom_site_label_2
_geom_torsion_atom_site_label_3
_geom_torsion_atom_site_label_4
_geom_torsion
_geom_torsion_site_symmetry_1
_geom_torsion_site_symmetry_2
_geom_torsion_site_symmetry_3
_geom_torsion_site_symmetry_4
_geom_torsion_publ_flag
Cu1 N1 N2 N3 -178.45(14) . . . . ?
Cu1 N1 C4 C5A 177.7(6) . . . . ?
Cu1 N1 C4 C9A -2.4(7) . . . . ?
Cu1 N1 C4 C5 178.0(3) . . . . ?
Cu1 N1 C4 C9 -1.0(5) . . . . ?
N5 C3 C2 N4 -0.63(17) . . . . ?
N5 C25 C26 C23 -4.4(2) . . . . ?
N5 C25 C26 C27 175.10(17) . . . . ?
N5 C25 C30 C29 -176.05(18) . . . . ?
N5 C25 C30 C31 7.0(3) . . . . ?
N4 C10 C15 C14 -176.55(18) . . . . ?
N4 C10 C15 C17 3.2(3) . . . . ?
N4 C10 C11 C12 175.86(16) . . . . ?
N4 C10 C11 C19 -2.7(3) . . . . ?
N1 N2 N3 C5A 0.7(5) . . . . ?
N1 N2 N3 C5 0.5(4) . . . . ?
N1 C4 C5A C6A 179.8(4) . . . . ?
N1 C4 C5A N3 0.6(8) . . . . ?
N1 C4 C9A C8A -179.8(4) . . . . ?
N1 C4 C5 N3 0.4(5) . . . . ?
N1 C4 C5 C6 -177.9(3) . . . . ?
N1 C4 C9 C8 178.5(3) . . . . ?
C10 N4 C1 Cu1 -0.47(19) . . . . ?
C10 N4 C1 N5 -179.83(12) . . . . ?
C10 N4 C2 C3 -179.97(14) . . . . ?
C10 C15 C14 C13 -0.7(3) . . . . ?
C10 C15 C17 C18 116.2(2) . . . . ?
C10 C15 C17 C16 -118.3(3) . . . . ?
C10 C11 C12 C13 2.1(3) . . . . ?
C10 C11 C19 C21 92.6(2) . . . . ?
C10 C11 C19 C20 -143.5(2) . . . . ?
C3 N5 C25 C26 -91.71(18) . . . . ?
C3 N5 C25 C30 86.77(19) . . . . ?
C3 N5 C1 Cu1 -179.24(10) . . . . ?
C3 N5 C1 N4 0.08(16) . . . . ?
C25 N5 C3 C2 178.14(13) . . . . ?
C25 N5 C1 Cu1 3.0(2) . . . . ?
C25 N5 C1 N4 -177.69(12) . . . . ?
C25 C26 C23 C22 131.3(10) . . . . ?
C25 C26 C23 C24 -110.0(7) . . . . ?
C25 C26 C23 C22A 94.6(5) . . . . ?
C25 C26 C23 C24A -136.8(5) . . . . ?
C25 C26 C27 C28 0.7(3) . . . . ?
C25 C30 C29 C28 1.3(4) . . . . ?
C25 C30 C31 C33 -144.9(2) . . . . ?
C25 C30 C31 C32 91.0(3) . . . . ?
C26 C25 C30 C29 2.3(3) . . . . ?
C26 C25 C30 C31 -174.59(19) . . . . ?
C26 C27 C28 C29 2.7(4) . . . . ?
N2 N1 C4 C5A -0.3(6) . . . . ?
N2 N1 C4 C9A 179.5(7) . . . . ?
N2 N1 C4 C5 -0.1(3) . . . . ?
N2 N1 C4 C9 -179.0(4) . . . . ?
N2 N3 C5 C4 -0.5(5) . . . . ?
N2 N3 C5 C6 177.6(4) . . . . ?
C1 N5 C3 C2 0.36(18) . . . . ?
C1 N5 C25 C26 85.77(18) . . . . ?
C1 N5 C25 C30 -95.75(18) . . . . ?
C1 N4 C10 C15 83.69(18) . . . . ?
C1 N4 C10 C11 -95.73(18) . . . . ?
C1 N4 C2 C3 0.73(17) . . . . ?
C2 N4 C10 C15 -95.55(19) . . . . ?
C2 N4 C10 C11 85.04(19) . . . . ?
C2 N4 C1 Cu1 178.86(10) . . . . ?
C2 N4 C1 N5 -0.50(16) . . . . ?
C4 N1 N2 N3 -0.3(2) . . . . ?
C4 C5A C6A C7A 0.0 . . . . ?
C4 C5A N3 N2 -0.8(8) . . . . ?
C4 C5 C6 C7 -1.1(6) . . . . ?
C4 C9 C8 C7 -0.7(6) . . . . ?
C5A C4 C9A C8A 0.0 . . . . ?
C5A C6A C7A C8A 0.0 . . . . ?
C6A C5A N3 N2 -179.6(7) . . . . ?
C6A C7A C8A C9A 0.0 . . . . ?
C7A C8A C9A C4 0.0 . . . . ?
C9A C4 C5A C6A 0.0 . . . . ?
C9A C4 C5A N3 -179.2(9) . . . . ?
C15 C10 C11 C12 -3.5(3) . . . . ?
C15 C10 C11 C19 177.92(19) . . . . ?
C15 C14 C13 C12 -0.6(4) . . . . ?
C11 C10 C15 C14 2.8(3) . . . . ?
C11 C10 C15 C17 -177.44(19) . . . . ?
C11 C12 C13 C14 -0.1(4) . . . . ?
N3 C5A C6A C7A 178.7(15) . . . . ?
N3 C5 C6 C7 -179.1(7) . . . . ?
C30 C25 C26 C23 177.16(17) . . . . ?
C30 C25 C26 C27 -3.3(3) . . . . ?
C30 C29 C28 C27 -3.8(4) . . . . ?
C5 C4 C9 C8 -0.3(4) . . . . ?
C5 C6 C7 C8 0.1(8) . . . . ?
C23 C26 C27 C28 -179.7(2) . . . . ?
C12 C11 C19 C21 -85.9(3) . . . . ?
C12 C11 C19 C20 38.0(3) . . . . ?
C27 C26 C23 C22 -48.2(10) . . . . ?
C27 C26 C23 C24 70.5(7) . . . . ?
C27 C26 C23 C22A -84.9(5) . . . . ?
C27 C26 C23 C24A 43.7(6) . . . . ?
C14 C15 C17 C18 -64.1(3) . . . . ?
C14 C15 C17 C16 61.4(3) . . . . ?
C29 C30 C31 C33 38.3(3) . . . . ?
C29 C30 C31 C32 -85.7(3) . . . . ?
C9 C4 C5 N3 179.5(5) . . . . ?
C9 C4 C5 C6 1.3(4) . . . . ?
C9 C8 C7 C6 0.8(8) . . . . ?
C17 C15 C14 C13 179.6(2) . . . . ?
C19 C11 C12 C13 -179.3(2) . . . . ?
C31 C30 C29 C28 178.2(3) . . . . ?

loop_
_twin_individual_id
_twin_individual_mass_fraction_refined
1 0.889(3)
2 0.111(3)
